data_7245736
loop_
_publ_author_name
'Zhang, Lujun'
'Xiong, Wenfang'
'Yao, Biao'
'Liu, Haitao'
'Li, Meng'
'Qin, Yu'
'Yu, Yujian'
'Li, Xu'
'Chen, Meng'
'Wu, Wanqing'
'Li, Jianxiao'
'Wang, Jinliang'
'Jiang, Huanfeng'

_publ_section_title
;
 Facile synthesis of isoquinolines and isoquinoline N-oxides via a
 copper-catalyzed intramolecular cyclization in water
;
_journal_issue 47
_journal_name_full 'RSC Advances'
_journal_page_first 30248
_journal_page_last 30252
_journal_paper_doi 10.1039/D2RA06097C
_journal_volume 12
_journal_year 2022
_chemical_formula_moiety 'C15 H11 N O'
_chemical_formula_sum 'C15 H11 N O'
_chemical_formula_weight 221.25
_space_group_crystal_system monoclinic
_space_group_IT_number 15
_space_group_name_Hall '-C 2yc'
_space_group_name_H-M_alt 'C 1 2/c 1'
_atom_sites_solution_hydrogens geom
_atom_sites_solution_primary dual
_audit_creation_date 2021-11-23
_audit_creation_method
;
Olex2 1.2
(compiled 2018.05.29 svn.r3508 for OlexSys, GUI svn.r5506)
;
_audit_update_record
;
2021-12-15 deposited with the CCDC.	2022-10-04 downloaded from the CCDC.
;
_cell_angle_alpha 90
_cell_angle_beta 100.583(6)
_cell_angle_gamma 90
_cell_formula_units_Z 8
_cell_length_a 18.473(2)
_cell_length_b 6.0831(6)
_cell_length_c 19.451(2)
_cell_measurement_reflns_used 1593
_cell_measurement_temperature 170
_cell_measurement_theta_max 26.05
_cell_measurement_theta_min 2.80
_cell_volume 2148.6(4)
_computing_cell_refinement 'SAINT V8.40A (?, 2016)'
_computing_data_reduction 'SAINT V8.40A (?, 2016)'
_computing_molecular_graphics 'Olex2 (Dolomanov et al., 2009)'
_computing_publication_material 'Olex2 (Dolomanov et al., 2009)'
_computing_structure_refinement 'ShelXL (Sheldrick, 2015)'
_computing_structure_solution 'ShelXT (Sheldrick, 2015)'
_diffrn_ambient_temperature 170.0
_diffrn_measured_fraction_theta_full 0.992
_diffrn_measured_fraction_theta_max 0.980
_diffrn_measurement_device_type 'D8 VENTURE'
_diffrn_measurement_method '\f and \w scans'
_diffrn_radiation_type MoK\a
_diffrn_radiation_wavelength 0.71073
_diffrn_reflns_av_R_equivalents 0.0738
_diffrn_reflns_av_unetI/netI 0.0702
_diffrn_reflns_Laue_measured_fraction_full 0.992
_diffrn_reflns_Laue_measured_fraction_max 0.980
_diffrn_reflns_limit_h_max 22
_diffrn_reflns_limit_h_min -22
_diffrn_reflns_limit_k_max 6
_diffrn_reflns_limit_k_min -7
_diffrn_reflns_limit_l_max 23
_diffrn_reflns_limit_l_min -24
_diffrn_reflns_number 9320
_diffrn_reflns_point_group_measured_fraction_full 0.992
_diffrn_reflns_point_group_measured_fraction_max 0.980
_diffrn_reflns_theta_full 25.242
_diffrn_reflns_theta_max 26.515
_diffrn_reflns_theta_min 2.130
_diffrn_standards_number 0
_exptl_absorpt_coefficient_mu 0.086
_exptl_absorpt_correction_T_max 0.7454
_exptl_absorpt_correction_T_min 0.6107
_exptl_absorpt_correction_type multi-scan
_exptl_absorpt_process_details
'SADABS-2016/2 (Bruker,2016/2) was used for absorption correction. wR2(int) was 0.0664 before and 0.0552 after correction. The Ratio of minimum to maximum transmission is 0.8193. The \l/2 correction factor is Not present.'
_exptl_crystal_colour colourless
_exptl_crystal_colour_primary colourless
_exptl_crystal_density_diffrn 1.368
_exptl_crystal_description block
_exptl_crystal_F_000 928
_exptl_crystal_size_max 0.12
_exptl_crystal_size_mid 0.08
_exptl_crystal_size_min 0.05
_refine_diff_density_max 0.177
_refine_diff_density_min -0.202
_refine_diff_density_rms 0.049
_refine_ls_extinction_method none
_refine_ls_goodness_of_fit_ref 1.033
_refine_ls_hydrogen_treatment constr
_refine_ls_matrix_type full
_refine_ls_number_parameters 154
_refine_ls_number_reflns 2200
_refine_ls_number_restraints 0
_refine_ls_restrained_S_all 1.033
_refine_ls_R_factor_all 0.1303
_refine_ls_R_factor_gt 0.0617
_refine_ls_shift/su_max 0.000
_refine_ls_shift/su_mean 0.000
_refine_ls_structure_factor_coef Fsqd
_refine_ls_weighting_details 'w=1/[\s^2^(Fo^2^)+(0.0781P)^2^+0.6741P] where P=(Fo^2^+2Fc^2^)/3'
_refine_ls_weighting_scheme calc
_refine_ls_wR_factor_gt 0.1386
_refine_ls_wR_factor_ref 0.1769
_reflns_Friedel_coverage 0.000
_reflns_number_gt 1208
_reflns_number_total 2200
_reflns_threshold_expression 'I > 2\s(I)'
_cod_data_source_file d2ra06097c3.cif
_cod_data_source_block zz
_cod_original_cell_volume 2148.5(4)
_cod_database_code 7245736
_shelx_shelxl_version_number 2018/3
_shelx_space_group_comment
;
The symmetry employed for this shelxl refinement is uniquely defined
by the following loop, which should always be used as a source of
symmetry information in preference to the above space-group names.
They are only intended as comments.
;
_shelx_estimated_absorpt_t_max 0.996
_shelx_estimated_absorpt_t_min 0.990
_olex2_refinement_description
;
1. Fixed Uiso
 At 1.2 times of:
  All C(H) groups
2.a Aromatic/amide H refined with riding coordinates:
 C8(H8), C6(H6), C15(H15), C11(H11), C1(H1), C3(H3), C14(H14), C12(H12),
 C13(H13), C5(H5), C4(H4)
;
_olex2_submission_special_instructions 'No special instructions were received'

loop_
_space_group_symop_operation_xyz
'x, y, z'
'-x, y, -z+1/2'
'x+1/2, y+1/2, z'
'-x+1/2, y+1/2, -z+1/2'
'-x, -y, -z'
'x, -y, z-1/2'
'-x+1/2, -y+1/2, -z'
'x+1/2, -y+1/2, z-1/2'

loop_
_atom_site_label
_atom_site_type_symbol
_atom_site_fract_x
_atom_site_fract_y
_atom_site_fract_z
_atom_site_U_iso_or_equiv
_atom_site_adp_type
_atom_site_occupancy
_atom_site_site_symmetry_order
_atom_site_calc_flag
_atom_site_refinement_flags_posn
_atom_site_refinement_flags_adp
_atom_site_refinement_flags_occupancy
_atom_site_disorder_assembly
_atom_site_disorder_group
O1 O 0.64212(12) 0.0727(3) 0.59001(10) 0.0578(6) Uani 1 1 d . . . . .
N1 N 0.62882(13) 0.2353(3) 0.54578(11) 0.0407(6) Uani 1 1 d . . . . .
C7 C 0.59760(14) 0.5859(4) 0.45155(12) 0.0330(6) Uani 1 1 d . . . . .
C9 C 0.67380(14) 0.4239(4) 0.55474(12) 0.0341(6) Uani 1 1 d . . . . .
C2 C 0.55260(15) 0.3963(4) 0.44504(12) 0.0373(7) Uani 1 1 d . . . . .
C10 C 0.73490(14) 0.4302(4) 0.61590(12) 0.0348(6) Uani 1 1 d . . . . .
C8 C 0.65742(14) 0.5920(4) 0.50870(12) 0.0341(6) Uani 1 1 d . . . . .
H8 H 0.687466 0.719819 0.515076 0.041 Uiso 1 1 calc R . . . .
C6 C 0.58073(15) 0.7557(4) 0.40225(12) 0.0399(7) Uani 1 1 d . . . . .
H6 H 0.611415 0.881980 0.405083 0.048 Uiso 1 1 calc R . . . .
C15 C 0.74257(14) 0.6156(4) 0.65883(12) 0.0378(7) Uani 1 1 d . . . . .
H15 H 0.709272 0.735135 0.648356 0.045 Uiso 1 1 calc R . . . .
C11 C 0.78557(15) 0.2613(4) 0.63057(13) 0.0405(7) Uani 1 1 d . . . . .
H11 H 0.781438 0.135507 0.601175 0.049 Uiso 1 1 calc R . . . .
C1 C 0.57130(15) 0.2272(4) 0.49307(14) 0.0424(7) Uani 1 1 d . . . . .
H1 H 0.541524 0.098814 0.488126 0.051 Uiso 1 1 calc R . . . .
C3 C 0.49008(15) 0.3830(5) 0.39079(14) 0.0470(8) Uani 1 1 d . . . . .
H3 H 0.459219 0.256883 0.386396 0.056 Uiso 1 1 calc R . . . .
C14 C 0.79879(15) 0.6254(5) 0.71679(13) 0.0435(7) Uani 1 1 d . . . . .
H14 H 0.803137 0.750536 0.746506 0.052 Uiso 1 1 calc R . . . .
C12 C 0.84834(16) 0.4554(5) 0.73160(14) 0.0466(8) Uani 1 1 d . . . . .
H12 H 0.886445 0.462321 0.771638 0.056 Uiso 1 1 calc R . . . .
C13 C 0.84237(15) 0.2749(5) 0.68796(13) 0.0456(7) Uani 1 1 d . . . . .
H13 H 0.877349 0.159194 0.697287 0.055 Uiso 1 1 calc R . . . .
C5 C 0.52029(16) 0.7395(5) 0.35028(13) 0.0487(8) Uani 1 1 d . . . . .
H5 H 0.509029 0.855588 0.317387 0.058 Uiso 1 1 calc R . . . .
C4 C 0.47474(16) 0.5544(5) 0.34477(14) 0.0514(8) Uani 1 1 d . . . . .
H4 H 0.432564 0.547379 0.308605 0.062 Uiso 1 1 calc R . . . .

loop_
_atom_site_aniso_label
_atom_site_aniso_U_11
_atom_site_aniso_U_22
_atom_site_aniso_U_33
_atom_site_aniso_U_23
_atom_site_aniso_U_13
_atom_site_aniso_U_12
O1 0.0724(15) 0.0387(11) 0.0639(13) 0.0155(10) 0.0169(11) -0.0017(10)
N1 0.0508(15) 0.0327(12) 0.0413(13) 0.0008(10) 0.0156(11) -0.0028(11)
C7 0.0363(15) 0.0383(14) 0.0264(13) -0.0053(11) 0.0110(11) -0.0022(12)
C9 0.0399(16) 0.0309(13) 0.0326(13) -0.0042(11) 0.0092(11) -0.0005(12)
C2 0.0408(16) 0.0427(15) 0.0299(13) -0.0088(12) 0.0108(12) -0.0003(13)
C10 0.0410(16) 0.0358(14) 0.0297(13) 0.0004(11) 0.0122(12) 0.0013(13)
C8 0.0387(15) 0.0322(13) 0.0325(13) -0.0039(11) 0.0098(11) -0.0009(12)
C6 0.0430(16) 0.0461(16) 0.0317(14) -0.0002(12) 0.0094(12) 0.0015(14)
C15 0.0411(16) 0.0384(14) 0.0359(14) 0.0032(11) 0.0123(12) 0.0045(12)
C11 0.0483(17) 0.0405(15) 0.0357(14) 0.0015(12) 0.0153(13) 0.0074(13)
C1 0.0440(17) 0.0368(15) 0.0486(16) -0.0082(13) 0.0147(14) -0.0107(13)
C3 0.0434(17) 0.0583(18) 0.0392(15) -0.0162(14) 0.0077(13) -0.0069(14)
C14 0.0501(18) 0.0488(17) 0.0319(15) -0.0033(12) 0.0085(13) -0.0023(14)
C12 0.0443(17) 0.0634(19) 0.0317(14) 0.0087(14) 0.0055(12) -0.0039(16)
C13 0.0439(17) 0.0544(18) 0.0395(15) 0.0150(13) 0.0106(13) 0.0095(14)
C5 0.0469(17) 0.066(2) 0.0325(15) 0.0006(14) 0.0062(13) 0.0079(16)
C4 0.0390(17) 0.079(2) 0.0338(15) -0.0139(15) 0.0005(13) 0.0039(17)

loop_
_atom_type_symbol
_atom_type_description
_atom_type_scat_dispersion_real
_atom_type_scat_dispersion_imag
_atom_type_scat_source
C C 0.0033 0.0016 'International Tables Vol C Tables 4.2.6.8 and 6.1.1.4'
H H 0.0000 0.0000 'International Tables Vol C Tables 4.2.6.8 and 6.1.1.4'
N N 0.0061 0.0033 'International Tables Vol C Tables 4.2.6.8 and 6.1.1.4'
O O 0.0106 0.0060 'International Tables Vol C Tables 4.2.6.8 and 6.1.1.4'

loop_
_geom_angle_atom_site_label_1
_geom_angle_atom_site_label_2
_geom_angle_atom_site_label_3
_geom_angle
_geom_angle_site_symmetry_1
_geom_angle_site_symmetry_3
_geom_angle_publ_flag
O1 N1 C9 120.0(2) . . ?
O1 N1 C1 120.4(2) . . ?
C1 N1 C9 119.6(2) . . ?
C2 C7 C8 116.9(2) . . ?
C6 C7 C2 119.1(2) . . ?
C6 C7 C8 124.0(2) . . ?
N1 C9 C10 117.7(2) . . ?
C8 C9 N1 118.5(2) . . ?
C8 C9 C10 123.7(2) . . ?
C7 C2 C3 120.0(2) . . ?
C1 C2 C7 118.3(2) . . ?
C1 C2 C3 121.8(3) . . ?
C15 C10 C9 118.7(2) . . ?
C11 C10 C9 122.2(2) . . ?
C11 C10 C15 119.1(2) . . ?
C7 C8 H8 118.5 . . ?
C9 C8 C7 123.0(2) . . ?
C9 C8 H8 118.5 . . ?
C7 C6 H6 120.0 . . ?
C5 C6 C7 120.0(3) . . ?
C5 C6 H6 120.0 . . ?
C10 C15 H15 120.0 . . ?
C14 C15 C10 120.0(2) . . ?
C14 C15 H15 120.0 . . ?
C10 C11 H11 119.8 . . ?
C10 C11 C13 120.3(3) . . ?
C13 C11 H11 119.8 . . ?
N1 C1 C2 123.6(2) . . ?
N1 C1 H1 118.2 . . ?
C2 C1 H1 118.2 . . ?
C2 C3 H3 120.5 . . ?
C4 C3 C2 119.1(3) . . ?
C4 C3 H3 120.5 . . ?
C15 C14 H14 119.7 . . ?
C12 C14 C15 120.5(3) . . ?
C12 C14 H14 119.7 . . ?
C14 C12 H12 120.2 . . ?
C14 C12 C13 119.6(2) . . ?
C13 C12 H12 120.2 . . ?
C11 C13 H13 119.8 . . ?
C12 C13 C11 120.4(3) . . ?
C12 C13 H13 119.8 . . ?
C6 C5 H5 119.5 . . ?
C6 C5 C4 120.9(3) . . ?
C4 C5 H5 119.5 . . ?
C3 C4 C5 120.9(2) . . ?
C3 C4 H4 119.5 . . ?
C5 C4 H4 119.5 . . ?

loop_
_geom_bond_atom_site_label_1
_geom_bond_atom_site_label_2
_geom_bond_distance
_geom_bond_site_symmetry_2
_geom_bond_publ_flag
O1 N1 1.304(3) . ?
N1 C9 1.408(3) . ?
N1 C1 1.335(3) . ?
C7 C2 1.413(3) . ?
C7 C8 1.417(3) . ?
C7 C6 1.405(3) . ?
C9 C10 1.482(3) . ?
C9 C8 1.356(3) . ?
C2 C1 1.390(3) . ?
C2 C3 1.416(3) . ?
C10 C15 1.395(3) . ?
C10 C11 1.384(3) . ?
C8 H8 0.9500 . ?
C6 H6 0.9500 . ?
C6 C5 1.365(3) . ?
C15 H15 0.9500 . ?
C15 C14 1.387(3) . ?
C11 H11 0.9500 . ?
C11 C13 1.387(3) . ?
C1 H1 0.9500 . ?
C3 H3 0.9500 . ?
C3 C4 1.370(4) . ?
C14 H14 0.9500 . ?
C14 C12 1.376(4) . ?
C12 H12 0.9500 . ?
C12 C13 1.380(4) . ?
C13 H13 0.9500 . ?
C5 H5 0.9500 . ?
C5 C4 1.398(4) . ?
C4 H4 0.9500 . ?
